data_7153537
loop_
_publ_author_name
'Scheuermann, J. Erik W.'
'Sibbons, Kevin F.'
'Benoit, David M.'
'Motevalli, Majid'
'Watkinson, Michael'

_publ_section_title
;
 The synthesis of unsymmetrically N-substituted chiral
 1,4,7-triazacyclononanesElectronic supplementary information (ESI)
 available: Molecular modelling methodology. Figs. S1?S4: Lowest energy
 conformation calculated for the protonated form of 6b, 6b&#xFFFD;HOAc,
 the protonated form of 6a and 6a&#xFFFD;HOAc. Figs. S5 and S6: Charge
 distribution calculated for the protonated forms of 6a and 6b. See
 http://www.rsc.org/suppdata/ob/b4/b409259g/
;
_journal_issue 18
_journal_name_full 'Organic &amp;  Biomolecular Chemistry'
_journal_page_first 2664
_journal_page_last 2670
_journal_paper_doi 10.1039/b409259g
_journal_volume 2
_journal_year 2004
_chemical_formula_sum 'C24 H37 N3 O4 S2'
_chemical_formula_weight 495.69
_chemical_name_systematic
;
?
;
_space_group_IT_number 19
_symmetry_cell_setting orthorhombic
_symmetry_space_group_name_Hall 'P 2ac 2ab'
_symmetry_space_group_name_H-M 'P 21 21 21'
_atom_sites_solution_hydrogens geom
_atom_sites_solution_primary direct
_atom_sites_solution_secondary difmap
_audit_creation_method SHELXL-97
_cell_angle_alpha 90.00
_cell_angle_beta 90.00
_cell_angle_gamma 90.00
_cell_formula_units_Z 4
_cell_length_a 10.752(4)
_cell_length_b 11.183(5)
_cell_length_c 21.829(10)
_cell_measurement_reflns_used 25
_cell_measurement_temperature 160(2)
_cell_measurement_theta_max 11.98
_cell_measurement_theta_min 9.55
_cell_volume 2624.7(19)
_computing_cell_refinement 'CAD4 /PC (Enraf Nonius, 1994)'
_computing_data_collection 'CAD4 /PC (Enraf Nonius, 1994)'
_computing_data_reduction 'XCAD4 (Harms & Wocadlo, 1995)'
_computing_molecular_graphics 'Ortep-3 for Windows (Farrugia, 1997)'
_computing_publication_material 'WinGX publication routines (Farrugia, 1999)'
_computing_structure_refinement 'SHELXL-97 (Sheldrick, 1997)'
_computing_structure_solution 'SHELXL-97 (Sheldrick, 1997)'
_diffrn_ambient_temperature 160(2)
_diffrn_measured_fraction_theta_full 0.999
_diffrn_measured_fraction_theta_max 0.999
_diffrn_measurement_device_type 'Enraf Nonius CAD4'
_diffrn_measurement_method 'non-profiled omega/2theta scans'
_diffrn_radiation_monochromator graphite
_diffrn_radiation_source 'fine-focus sealed tube'
_diffrn_radiation_type MoK\a
_diffrn_radiation_wavelength 0.71069
_diffrn_reflns_av_R_equivalents 0.0053
_diffrn_reflns_av_sigmaI/netI 0.0586
_diffrn_reflns_limit_h_max 12
_diffrn_reflns_limit_h_min -1
_diffrn_reflns_limit_k_max 13
_diffrn_reflns_limit_k_min 0
_diffrn_reflns_limit_l_max 25
_diffrn_reflns_limit_l_min 0
_diffrn_reflns_number 2679
_diffrn_reflns_theta_full 24.96
_diffrn_reflns_theta_max 24.96
_diffrn_reflns_theta_min 1.87
_diffrn_standards_decay_% 0
_diffrn_standards_interval_count 100
_diffrn_standards_interval_time 60
_diffrn_standards_number 2
_exptl_absorpt_coefficient_mu 0.237
_exptl_absorpt_correction_T_max 0.9929
_exptl_absorpt_correction_T_min 0.8909
_exptl_absorpt_correction_type psi-scan
_exptl_absorpt_process_details
;
North A.C.T., Phillips D.C. & Mathews F.S. (1968) Acta. Cryst. A24, 351
Number of psi-scan sets used was   3
Theta correction was applied.
Averaged transmission function was used.
No Fourier smoothing was applied.

;
_exptl_crystal_colour colourless
_exptl_crystal_density_diffrn 1.254
_exptl_crystal_density_meas ?
_exptl_crystal_density_method 'not measured'
_exptl_crystal_description block
_exptl_crystal_F_000 1064
_exptl_crystal_size_max 0.50
_exptl_crystal_size_mid 0.38
_exptl_crystal_size_min 0.03
_refine_diff_density_max 0.355
_refine_diff_density_min -0.335
_refine_diff_density_rms 0.062
_refine_ls_abs_structure_details 'Flack H D (1983), Acta Cryst. A39, 876-881'
_refine_ls_abs_structure_Flack -0.04(19)
_refine_ls_extinction_method none
_refine_ls_goodness_of_fit_ref 1.055
_refine_ls_hydrogen_treatment mixed
_refine_ls_matrix_type full
_refine_ls_number_parameters 280
_refine_ls_number_reflns 2622
_refine_ls_number_restraints 0
_refine_ls_restrained_S_all 1.055
_refine_ls_R_factor_all 0.0887
_refine_ls_R_factor_gt 0.0448
_refine_ls_shift/su_max 0.044
_refine_ls_shift/su_mean 0.002
_refine_ls_structure_factor_coef Fsqd
_refine_ls_weighting_details 'calc w=1/[\s^2^(Fo^2^)+(0.0503P)^2^+1.4596P] where P=(Fo^2^+2Fc^2^)/3'
_refine_ls_weighting_scheme calc
_refine_ls_wR_factor_gt 0.1024
_refine_ls_wR_factor_ref 0.1162
_reflns_number_gt 1875
_reflns_number_total 2622
_reflns_threshold_expression >2sigma(I)
_cod_data_source_file b409259gsup1.cif
_cod_data_source_block 4ks-23
_cod_depositor_comments
;
The following automatic conversions were performed:

'_exptl_crystal_density_meas' value 'not measured' was changed to '?'
- the value is perceived as not measured.

Automatic conversion script
Id: cif_fix_values 3008 2015-01-20 13:52:24Z robertas 
;
_cod_original_cell_volume 2624.6(19)
_cod_original_sg_symbol_H-M P212121
_cod_database_code 7153537

loop_
_symmetry_equiv_pos_as_xyz
'x, y, z'
'-x+1/2, -y, z+1/2'
'x+1/2, -y+1/2, -z'
'-x, y+1/2, -z+1/2'

loop_
_atom_site_label
_atom_site_type_symbol
_atom_site_fract_x
_atom_site_fract_y
_atom_site_fract_z
_atom_site_U_iso_or_equiv
_atom_site_adp_type
_atom_site_occupancy
_atom_site_symmetry_multiplicity
_atom_site_calc_flag
_atom_site_refinement_flags
C1 C 0.5590(3) 0.9268(3) 0.13503(16) 0.0230(13) Uani 1 1 d G
C2 C 0.6316(4) 0.8505(3) 0.09971(13) 0.0301(13) Uani 1 1 d G
H2 H 0.6427 0.8659 0.0573 0.036 Uiso 1 1 calc R
C3 C 0.6880(4) 0.7516(3) 0.12648(17) 0.0363(16) Uani 1 1 d G
H3 H 0.7376 0.6994 0.1023 0.044 Uiso 1 1 calc R
C4 C 0.6717(4) 0.7290(3) 0.18858(17) 0.0291(15) Uani 1 1 d G
C5 C 0.5991(4) 0.8053(3) 0.22391(13) 0.0312(15) Uani 1 1 d G
H5 H 0.5880 0.7899 0.2664 0.037 Uiso 1 1 calc R
C6 C 0.5428(3) 0.9042(3) 0.19713(15) 0.0267(13) Uani 1 1 d G
H6 H 0.4932 0.9564 0.2213 0.032 Uiso 1 1 calc R
C7 C 0.7349(6) 0.6231(6) 0.2183(3) 0.0417(17) Uani 1 1 d .
H7A H 0.8253 0.6314 0.2142 0.063 Uiso 1 1 calc R
H7B H 0.7079 0.5493 0.1981 0.063 Uiso 1 1 calc R
H7C H 0.7126 0.6200 0.2618 0.063 Uiso 1 1 calc R
C8 C 0.2530(5) 0.9569(4) 0.1105(2) 0.0224(11) Uani 1 1 d .
H8 H 0.2664 0.9917 0.1522 0.027 Uiso 1 1 calc R
C9 C 0.1290(5) 1.0067(5) 0.0859(3) 0.0284(13) Uani 1 1 d .
H9 H 0.1191 0.9792 0.0426 0.034 Uiso 1 1 calc R
C10 C 0.1309(6) 1.1433(5) 0.0860(3) 0.0366(14) Uani 1 1 d .
H10A H 0.0511 1.1737 0.0708 0.055 Uiso 1 1 calc R
H10B H 0.1982 1.1718 0.0595 0.055 Uiso 1 1 calc R
H10C H 0.1446 1.1722 0.1279 0.055 Uiso 1 1 calc R
C11 C 0.0190(5) 0.9606(6) 0.1224(3) 0.0422(18) Uani 1 1 d .
H11A H 0.0345 0.9727 0.1662 0.063 Uiso 1 1 calc R
H11B H 0.0076 0.8751 0.1142 0.063 Uiso 1 1 calc R
H11C H -0.0562 1.0042 0.1103 0.063 Uiso 1 1 calc R
C12 C 0.2595(5) 0.8216(4) 0.1166(2) 0.0245(12) Uani 1 1 d .
H12A H 0.3379 0.7990 0.1374 0.029 Uiso 1 1 calc R
H12B H 0.1893 0.7933 0.1421 0.029 Uiso 1 1 calc R
C13 C 0.3209(5) 0.6519(4) 0.0519(2) 0.0228(12) Uani 1 1 d .
H13A H 0.4078 0.6655 0.0652 0.027 Uiso 1 1 calc R
H13B H 0.3231 0.6268 0.0085 0.027 Uiso 1 1 calc R
C14 C 0.2652(4) 0.5492(4) 0.0905(2) 0.0235(11) Uani 1 1 d .
H14 H 0.2551 0.5794 0.1333 0.028 Uiso 1 1 calc R
C15 C 0.3458(5) 0.4357(5) 0.0934(2) 0.0292(12) Uani 1 1 d .
H15 H 0.2999 0.3752 0.1184 0.035 Uiso 1 1 calc R
C16 C 0.3696(6) 0.3804(5) 0.0298(3) 0.0380(15) Uani 1 1 d .
H16A H 0.4191 0.4360 0.0050 0.057 Uiso 1 1 calc R
H16B H 0.2900 0.3652 0.0094 0.057 Uiso 1 1 calc R
H16C H 0.4150 0.3050 0.0345 0.057 Uiso 1 1 calc R
C17 C 0.4696(6) 0.4610(6) 0.1255(3) 0.0423(18) Uani 1 1 d .
H17A H 0.5257 0.5024 0.0971 0.063 Uiso 1 1 calc R
H17B H 0.5075 0.3853 0.1384 0.063 Uiso 1 1 calc R
H17C H 0.4549 0.5114 0.1615 0.063 Uiso 1 1 calc R
C18 C -0.0531(3) 0.4270(3) 0.13080(15) 0.0199(12) Uani 1 1 d G
C19 C -0.0132(3) 0.3883(3) 0.18803(15) 0.0256(13) Uani 1 1 d G
H19 H 0.0534 0.4282 0.2080 0.031 Uiso 1 1 calc R
C20 C -0.0708(4) 0.2913(3) 0.21600(13) 0.0301(14) Uani 1 1 d G
H20 H -0.0435 0.2649 0.2551 0.036 Uiso 1 1 calc R
C21 C -0.1683(3) 0.2330(3) 0.18674(17) 0.0286(15) Uani 1 1 d G
C22 C -0.2082(3) 0.2717(3) 0.12951(17) 0.0304(14) Uani 1 1 d G
H22 H -0.2749 0.2319 0.1095 0.036 Uiso 1 1 calc R
C23 C -0.1506(3) 0.3687(3) 0.10154(14) 0.0294(13) Uani 1 1 d G
H23 H -0.1779 0.3951 0.0624 0.035 Uiso 1 1 calc R
C24 C -0.2333(6) 0.1304(6) 0.2179(3) 0.0418(17) Uani 1 1 d .
H24A H -0.3227 0.1469 0.2201 0.063 Uiso 1 1 calc R
H24B H -0.2002 0.1206 0.2594 0.063 Uiso 1 1 calc R
H24C H -0.2194 0.0568 0.1945 0.063 Uiso 1 1 calc R
N1 N 0.3545(4) 0.9991(4) 0.0712(2) 0.0208(11) Uani 1 1 d .
H1 H 0.3451 0.9976 0.0311 0.025 Uiso 1 1 calc R
N2 N 0.2539(4) 0.7636(3) 0.05626(19) 0.0263(10) Uani 1 1 d .
H2A H 0.2129 0.7945 0.0252 0.032 Uiso 1 1 calc R
N3 N 0.1403(4) 0.5215(4) 0.0667(2) 0.0255(12) Uani 1 1 d .
H3A H 0.1360 0.4820 0.0319 0.031 Uiso 1 1 calc R
S1 S 0.48317(12) 1.04830(11) 0.09971(7) 0.0214(3) Uani 1 1 d .
S2 S 0.01161(12) 0.55697(11) 0.09873(7) 0.0215(3) Uani 1 1 d .
O1 O 0.4524(4) 1.1328(3) 0.14657(18) 0.0283(10) Uani 1 1 d .
O2 O 0.5588(3) 1.0867(3) 0.04899(17) 0.0266(9) Uani 1 1 d .
O3 O -0.0727(3) 0.5964(3) 0.05165(17) 0.0271(9) Uani 1 1 d .
O4 O 0.0393(4) 0.6362(3) 0.14889(17) 0.0267(10) Uani 1 1 d .

loop_
_atom_site_aniso_label
_atom_site_aniso_U_11
_atom_site_aniso_U_22
_atom_site_aniso_U_33
_atom_site_aniso_U_23
_atom_site_aniso_U_13
_atom_site_aniso_U_12
C1 0.020(3) 0.025(3) 0.024(3) 0.005(3) -0.001(3) 0.000(3)
C2 0.031(3) 0.036(3) 0.024(3) -0.001(3) 0.007(3) 0.005(3)
C3 0.036(3) 0.032(3) 0.041(4) 0.001(3) 0.011(3) 0.009(3)
C4 0.022(3) 0.034(3) 0.031(4) 0.010(3) 0.001(3) 0.004(3)
C5 0.035(3) 0.032(3) 0.026(3) 0.005(3) 0.003(3) -0.001(3)
C6 0.030(3) 0.023(3) 0.027(3) -0.006(2) 0.001(3) 0.000(3)
C7 0.042(4) 0.046(4) 0.037(4) 0.010(3) 0.005(4) 0.010(4)
C8 0.024(3) 0.020(2) 0.024(3) -0.004(2) -0.002(2) 0.000(2)
C9 0.027(3) 0.028(3) 0.031(3) 0.000(3) -0.005(3) 0.001(2)
C10 0.031(3) 0.028(3) 0.051(4) 0.001(3) -0.003(3) 0.011(3)
C11 0.025(3) 0.047(4) 0.054(5) 0.003(3) 0.008(3) 0.002(3)
C12 0.026(3) 0.022(3) 0.025(3) -0.001(2) 0.002(2) -0.001(2)
C13 0.023(3) 0.022(3) 0.023(3) -0.001(2) 0.003(2) -0.004(2)
C14 0.023(3) 0.022(2) 0.025(3) -0.004(2) 0.004(2) -0.003(2)
C15 0.036(3) 0.021(3) 0.031(3) 0.007(3) 0.004(3) 0.003(2)
C16 0.044(4) 0.028(3) 0.042(3) 0.000(3) 0.009(3) 0.011(3)
C17 0.042(4) 0.037(4) 0.048(4) 0.007(3) -0.004(4) 0.013(3)
C18 0.019(3) 0.020(3) 0.021(3) -0.004(3) -0.001(3) 0.000(3)
C19 0.024(3) 0.031(3) 0.022(3) 0.000(2) -0.004(3) -0.003(3)
C20 0.033(3) 0.032(3) 0.025(3) 0.002(3) -0.001(3) -0.006(3)
C21 0.027(4) 0.028(3) 0.031(4) -0.003(3) 0.003(3) -0.002(3)
C22 0.026(3) 0.033(3) 0.033(3) -0.002(3) -0.005(3) -0.015(3)
C23 0.034(3) 0.030(3) 0.024(3) 0.005(3) -0.004(3) 0.000(3)
C24 0.041(4) 0.037(4) 0.047(4) 0.009(3) -0.002(4) -0.013(4)
N1 0.025(3) 0.018(2) 0.019(3) -0.0015(19) -0.002(2) 0.000(2)
N2 0.036(3) 0.021(2) 0.022(2) 0.0041(18) 0.001(2) 0.002(2)
N3 0.024(3) 0.033(3) 0.020(3) -0.006(2) 0.003(2) -0.002(2)
S1 0.0237(7) 0.0195(6) 0.0209(8) -0.0029(6) 0.0021(7) -0.0021(6)
S2 0.0230(7) 0.0190(7) 0.0224(8) -0.0006(6) 0.0036(7) -0.0012(6)
O1 0.031(2) 0.021(2) 0.033(2) -0.0104(18) 0.004(2) -0.0033(19)
O2 0.027(2) 0.024(2) 0.029(2) 0.0018(18) 0.0067(18) -0.0070(18)
O3 0.029(2) 0.028(2) 0.024(2) -0.0027(19) 0.0033(19) 0.0059(18)
O4 0.030(2) 0.026(2) 0.024(2) -0.0053(18) 0.0084(19) -0.0077(19)

loop_
_atom_type_symbol
_atom_type_description
_atom_type_scat_dispersion_real
_atom_type_scat_dispersion_imag
_atom_type_scat_source
C C 0.0033 0.0016 'International Tables Vol C Tables 4.2.6.8 and 6.1.1.4'
H H 0.0000 0.0000 'International Tables Vol C Tables 4.2.6.8 and 6.1.1.4'
N N 0.0061 0.0033 'International Tables Vol C Tables 4.2.6.8 and 6.1.1.4'
S S 0.1246 0.1234 'International Tables Vol C Tables 4.2.6.8 and 6.1.1.4'
O O 0.0106 0.0060 'International Tables Vol C Tables 4.2.6.8 and 6.1.1.4'

loop_
_geom_angle_atom_site_label_1
_geom_angle_atom_site_label_2
_geom_angle_atom_site_label_3
_geom_angle
C2 C1 C6 120.0
C2 C1 S1 119.4(2)
C6 C1 S1 120.6(2)
C1 C2 C3 120.0
C1 C2 H2 120.0
C3 C2 H2 120.0
C4 C3 C2 120.0
C4 C3 H3 120.0
C2 C3 H3 120.0
C3 C4 C5 120.0
C3 C4 C7 120.3(3)
C5 C4 C7 119.7(3)
C4 C5 C6 120.0
C4 C5 H5 120.0
C6 C5 H5 120.0
C5 C6 C1 120.0
C5 C6 H6 120.0
C1 C6 H6 120.0
C4 C7 H7A 109.5
C4 C7 H7B 109.5
H7A C7 H7B 109.5
C4 C7 H7C 109.5
H7A C7 H7C 109.5
H7B C7 H7C 109.5
N1 C8 C12 109.7(4)
N1 C8 C9 108.9(4)
C12 C8 C9 115.4(4)
N1 C8 H8 107.5
C12 C8 H8 107.5
C9 C8 H8 107.5
C11 C9 C10 110.5(5)
C11 C9 C8 111.6(4)
C10 C9 C8 110.4(5)
C11 C9 H9 108.1
C10 C9 H9 108.1
C8 C9 H9 108.1
C9 C10 H10A 109.5
C9 C10 H10B 109.5
H10A C10 H10B 109.5
C9 C10 H10C 109.5
H10A C10 H10C 109.5
H10B C10 H10C 109.5
C9 C11 H11A 109.5
C9 C11 H11B 109.5
H11A C11 H11B 109.5
C9 C11 H11C 109.5
H11A C11 H11C 109.5
H11B C11 H11C 109.5
N2 C12 C8 111.0(4)
N2 C12 H12A 109.4
C8 C12 H12A 109.4
N2 C12 H12B 109.4
C8 C12 H12B 109.4
H12A C12 H12B 108.0
N2 C13 C14 114.4(4)
N2 C13 H13A 108.7
C14 C13 H13A 108.7
N2 C13 H13B 108.6
C14 C13 H13B 108.7
H13A C13 H13B 107.6
N3 C14 C15 110.7(4)
N3 C14 C13 108.6(4)
C15 C14 C13 114.7(4)
N3 C14 H14 107.5
C15 C14 H14 107.5
C13 C14 H14 107.5
C17 C15 C14 110.8(4)
C17 C15 C16 110.0(5)
C14 C15 C16 112.8(4)
C17 C15 H15 107.7
C14 C15 H15 107.7
C16 C15 H15 107.7
C15 C16 H16A 109.5
C15 C16 H16B 109.5
H16A C16 H16B 109.5
C15 C16 H16C 109.5
H16A C16 H16C 109.5
H16B C16 H16C 109.5
C15 C17 H17A 109.5
C15 C17 H17B 109.5
H17A C17 H17B 109.5
C15 C17 H17C 109.5
H17A C17 H17C 109.5
H17B C17 H17C 109.5
C19 C18 C23 120.0
C19 C18 S2 119.5(2)
C23 C18 S2 120.2(2)
C18 C19 C20 120.0
C18 C19 H19 120.0
C20 C19 H19 120.0
C21 C20 C19 120.0
C21 C20 H20 120.0
C19 C20 H20 120.0
C20 C21 C22 120.0
C20 C21 C24 120.0(4)
C22 C21 C24 120.0(4)
C23 C22 C21 120.0
C23 C22 H22 120.0
C21 C22 H22 120.0
C22 C23 C18 120.0
C22 C23 H23 120.0
C18 C23 H23 120.0
C21 C24 H24A 109.5
C21 C24 H24B 109.5
H24A C24 H24B 109.5
C21 C24 H24C 109.5
H24A C24 H24C 109.5
H24B C24 H24C 109.5
C8 N1 S1 121.5(4)
C8 N1 H1 119.3
S1 N1 H1 119.3
C13 N2 C12 114.8(4)
C13 N2 H2A 122.6
C12 N2 H2A 122.6
C14 N3 S2 125.6(4)
C14 N3 H3A 117.2
S2 N3 H3A 117.2
O1 S1 O2 118.9(2)
O1 S1 N1 107.6(2)
O2 S1 N1 106.8(2)
O1 S1 C1 107.6(2)
O2 S1 C1 107.8(2)
N1 S1 C1 107.6(2)
O4 S2 O3 119.0(2)
O4 S2 N3 107.8(2)
O3 S2 N3 108.0(2)
O4 S2 C18 106.7(2)
O3 S2 C18 106.8(2)
N3 S2 C18 108.1(2)

loop_
_geom_bond_atom_site_label_1
_geom_bond_atom_site_label_2
_geom_bond_distance
C1 C2 1.3900
C1 C6 1.3900
C1 S1 1.762(3)
C2 C3 1.3900
C2 H2 0.9500
C3 C4 1.3900
C3 H3 0.9500
C4 C5 1.3900
C4 C7 1.511(6)
C5 C6 1.3900
C5 H5 0.9500
C6 H6 0.9500
C7 H7A 0.9800
C7 H7B 0.9800
C7 H7C 0.9800
C8 N1 1.466(7)
C8 C12 1.521(6)
C8 C9 1.542(7)
C8 H8 1.0000
C9 C11 1.516(8)
C9 C10 1.528(7)
C9 H9 1.0000
C10 H10A 0.9800
C10 H10B 0.9800
C10 H10C 0.9800
C11 H11A 0.9800
C11 H11B 0.9800
C11 H11C 0.9800
C12 N2 1.469(6)
C12 H12A 0.9900
C12 H12B 0.9900
C13 N2 1.445(6)
C13 C14 1.544(6)
C13 H13A 0.9900
C13 H13B 0.9900
C14 N3 1.473(6)
C14 C15 1.538(7)
C14 H14 1.0000
C15 C17 1.531(8)
C15 C16 1.541(7)
C15 H15 1.0000
C16 H16A 0.9800
C16 H16B 0.9800
C16 H16C 0.9800
C17 H17A 0.9800
C17 H17B 0.9800
C17 H17C 0.9800
C18 C19 1.3900
C18 C23 1.3900
C18 S2 1.757(3)
C19 C20 1.3900
C19 H19 0.9500
C20 C21 1.3900
C20 H20 0.9500
C21 C22 1.3900
C21 C24 1.507(6)
C22 C23 1.3900
C22 H22 0.9500
C23 H23 0.9500
C24 H24A 0.9800
C24 H24B 0.9800
C24 H24C 0.9800
N1 S1 1.613(5)
N1 H1 0.8800
N2 H2A 0.8800
N3 S2 1.600(5)
N3 H3A 0.8800
S1 O1 1.431(4)
S1 O2 1.439(4)
S2 O4 1.439(4)
S2 O3 1.439(4)

loop_
_geom_hbond_atom_site_label_D
_geom_hbond_atom_site_label_H
_geom_hbond_atom_site_label_A
_geom_hbond_distance_DH
_geom_hbond_distance_HA
_geom_hbond_distance_DA
_geom_hbond_angle_DHA
_geom_hbond_site_symmetry_A
N1 H1 O3 0.88 2.27 2.990(6) 139.0 3_565
N3 H3A O2 0.88 2.10 2.934(6) 158.6 3_465

loop_
_geom_torsion_atom_site_label_1
_geom_torsion_atom_site_label_2
_geom_torsion_atom_site_label_3
_geom_torsion_atom_site_label_4
_geom_torsion
C6 C1 C2 C3 0.0
S1 C1 C2 C3 -177.4(3)
C1 C2 C3 C4 0.0
C2 C3 C4 C5 0.0
C2 C3 C4 C7 -178.7(4)
C3 C4 C5 C6 0.0
C7 C4 C5 C6 178.7(4)
C4 C5 C6 C1 0.0
C2 C1 C6 C5 0.0
S1 C1 C6 C5 177.4(3)
N1 C8 C9 C11 176.7(5)
C12 C8 C9 C11 52.8(6)
N1 C8 C9 C10 -60.0(6)
C12 C8 C9 C10 176.1(5)
N1 C8 C12 N2 -57.4(6)
C9 C8 C12 N2 66.0(6)
N2 C13 C14 N3 63.7(5)
N2 C13 C14 C15 -171.8(4)
N3 C14 C15 C17 -172.8(5)
C13 C14 C15 C17 63.8(6)
N3 C14 C15 C16 63.4(6)
C13 C14 C15 C16 -60.0(6)
C23 C18 C19 C20 0.0
S2 C18 C19 C20 174.8(3)
C18 C19 C20 C21 0.0
C19 C20 C21 C22 0.0
C19 C20 C21 C24 -178.1(4)
C20 C21 C22 C23 0.0
C24 C21 C22 C23 178.1(4)
C21 C22 C23 C18 0.0
C19 C18 C23 C22 0.0
S2 C18 C23 C22 -174.7(3)
C12 C8 N1 S1 -96.4(4)
C9 C8 N1 S1 136.4(4)
C14 C13 N2 C12 67.4(6)
C8 C12 N2 C13 149.0(4)
C15 C14 N3 S2 127.9(4)
C13 C14 N3 S2 -105.3(5)
C8 N1 S1 O1 -48.8(4)
C8 N1 S1 O2 -177.5(3)
C8 N1 S1 C1 67.0(4)
C2 C1 S1 O1 -160.5(2)
C6 C1 S1 O1 22.1(3)
C2 C1 S1 O2 -31.1(3)
C6 C1 S1 O2 151.5(2)
C2 C1 S1 N1 83.7(3)
C6 C1 S1 N1 -93.7(3)
C14 N3 S2 O4 9.0(5)
C14 N3 S2 O3 138.7(4)
C14 N3 S2 C18 -106.1(4)
C19 C18 S2 O4 -33.1(3)
C23 C18 S2 O4 141.7(3)
C19 C18 S2 O3 -161.4(2)
C23 C18 S2 O3 13.4(3)
C19 C18 S2 N3 82.7(3)
C23 C18 S2 N3 -102.5(3)
